data_7229097
loop_
_publ_author_name
'ARDIZZOIA, G.ATTILIO'
'Brenna, Stefano'
'Civati, Francesco'
'Colombo, Valentina'
'Sironi, Angelo'

_publ_section_title
;
 A Phosphorescent Copper(I) Coordination Polymer with Sodium
 3,5-dimethyl-4-sulfonate Pyrazolate
;
_journal_name_full CrystEngComm
_journal_paper_doi 10.1039/C7CE01404J
_journal_year 2017
_chemical_compound_source synthesis
_chemical_formula_structural 'Cu C5 H8 N2 Na O4 S'
_chemical_formula_sum 'C40 H64 Cu8 N16 Na8 O32 S8'
_chemical_formula_weight 278.73
_chemical_name_common CuLNa*H2O
_chemical_name_systematic
;
?
;
_space_group_crystal_system monoclinic
_space_group_IT_number 15
_space_group_name_Hall '-C 2yc'
_space_group_name_H-M_alt 'C 1 2/c 1'
_symmetry_space_group_name_Hall '-C 2yc'
_symmetry_space_group_name_H-M 'C 1 2/c 1'
_audit_update_record
;
2017-07-28 deposited with the CCDC.
2017-09-11 downloaded from the CCDC.
;
_cell_angle_alpha 90
_cell_angle_beta 96.9743(20)
_cell_angle_gamma 90
_cell_formula_units_Z 8
_cell_length_a 31.61138(54)
_cell_length_b 5.54791(14)
_cell_length_c 10.82291(30)
_cell_measurement_temperature 298(2)
_cell_volume 1884.05(8)
_computing_cell_refinement 'Bruker TOPAS-R'
_computing_data_collection 'Bruker D8 Command'
_computing_structure_refinement 'Bruker TOPAS-R'
_computing_structure_solution 'Bruker TOPAS-R'
_diffrn_ambient_temperature 298(2)
_diffrn_detector_type 'Bruker Lynxeye position linear PSD'
_diffrn_measurement_device_type 'Bruker AXS D8 Advance'
_diffrn_radiation_monochromator 'Nickel filter'
_diffrn_radiation_wavelength CuK\a~1~
_diffrn_source_target Cu
_diffrn_source_type 'sealed X-ray tube'
_exptl_absorpt_coefficient_mu 57.8
_exptl_crystal_density_diffrn 1.951
_exptl_crystal_density_method 'not measured'
_exptl_crystal_F_000 2016
_pd_char_colour white
_pd_instr_location ' ?'
_pd_meas_2theta_range_inc 0.02
_pd_meas_2theta_range_max 105
_pd_meas_2theta_range_min 5
_pd_meas_number_of_points 5001
_pd_meas_scan_method step
_pd_proc_2theta_range_inc 0.02
_pd_proc_2theta_range_max 105
_pd_proc_2theta_range_min 5
_pd_proc_ls_background_function 'Chebychev polynomial'
_pd_proc_ls_profile_function 'fundamental parameters approach'
_pd_proc_ls_prof_R_factor 0.646
_pd_proc_ls_prof_wR_expected 0.1063
_pd_proc_ls_prof_wR_factor 0.0779
_pd_spec_mounting
;
packed powder pellet
;
_pd_spec_mount_mode reflection
_pd_spec_shape flat_sheet
_pd_spec_size_axial 15
_pd_spec_size_equat 20
_pd_spec_size_thick 1
_refine_ls_extinction_method none
_refine_ls_matrix_type fullcycle
_refine_ls_number_parameters 36
_refine_ls_shift/su_max .01
_refine_ls_structure_factor_coef Inet
_refine_ls_weighting_details 'w = 1/[Y~i~]'
_refine_ls_weighting_scheme calc
_cod_data_source_file c7ce01404j2.cif
_cod_data_source_block added_by_encifer
_cod_depositor_comments
;
The following automatic conversions were performed:

'_refine_ls_weighting_scheme' value '1/[Y~i~]' was changed to 'calc'.
A new data item '_refine_ls_weighting_details' was created with the
value set to 'w = 1/[Y~i~]'.

Automatic conversion script
Id: cif_fix_values 4973 2017-02-22 13:04:09Z antanas 
;
_cod_original_cell_volume 1884.046(78)
_cod_original_formula_sum 'Cu8 C40 H64 N16 Na8 O32 S8'
_cod_database_code 7229097

loop_
_symmetry_equiv_pos_as_xyz
'-x, -y, -z'
'-x, y, -z+1/2'
'-x+1/2, -y+1/2, -z'
'-x+1/2, y+1/2, -z+1/2'
'x, -y, z+1/2'
'x, y, z'
'x+1/2, -y+1/2, z+1/2'
'x+1/2, y+1/2, z'

loop_
_atom_site_label
_atom_site_type_symbol
_atom_site_symmetry_multiplicity
_atom_site_fract_x
_atom_site_fract_y
_atom_site_fract_z
_atom_site_occupancy
_atom_site_B_iso_or_equiv
Na Na 8 0.71059(15) 0.6897 -0.70853 1 4.676(67)
Ow O 8 -0.78007(22) -0.83565 0.67043 1 4.676(67)
Cu1 Cu 4 0 0 0.5 1 2.676(67)
Cu2 Cu 4 0 -0.65589(72) 0.75 1 2.676(67)
S1 S 8 -0.3293275 -0.2072465 0.9745336 1 4.676(67)
O1 O 8 -0.3197503 -0.1389067 1.104228 1 4.676(67)
O2 O 8 -0.3130743 -0.4447344 0.9501518 1 4.676(67)
O3 O 8 -0.3168972 -0.0295708 0.8875341 1 4.676(67)
N1 N 8 -0.4496931 -0.3552479 0.949728 1 4.676(67)
N2 N 8 -0.4529263 -0.1731103 0.8674025 1 4.676(67)
C1 C 8 -0.3846363 -0.2339918 0.9471581 1 4.676(67)
C2 C 8 -0.4095762 -0.3966353 0.9997582 1 4.676(67)
C3 C 8 -0.4132178 -0.09929019 0.8661792 1 4.676(67)
C4 C 8 -0.400093 0.1103894 0.7850935 1 4.676(67)
C5 C 8 -0.3943701 -0.5902497 1.097662 1 4.676(67)
H1 H 8 -0.3786682 -0.5041856 1.180074 1 4.676(67)
H2 H 8 -0.4214262 -0.6911257 1.121177 1 4.676(67)
H3 H 8 -0.3723978 -0.7106343 1.0601 1 4.676(67)
H4 H 8 -0.3784109 0.04470862 0.723224 1 4.676(67)
H5 H 8 -0.4280504 0.1839556 0.7312318 1 4.676(67)
H6 H 8 -0.3846547 0.2489032 0.8441979 1 4.676(67)

loop_
_atom_type_symbol
_atom_type_description
_atom_type_scat_source
C C 'International Tables for Crystallography (Vol. IV)'
H H 'International Tables for Crystallography (Vol. IV)'
Cu Cu 'International Tables for Crystallography (Vol. IV)'
N N 'International Tables for Crystallography (Vol. IV)'
O O 'International Tables for Crystallography (Vol. IV)'
S S 'International Tables for Crystallography (Vol. IV)'
Na Na 'International Tables for Crystallography (Vol. IV)'

loop_
_diffrn_radiation_type
'Cu K\a'
